data_7150034
loop_
_publ_author_name
'Allin, Steven M.'
'Essat, Munira'
'Pita, Catarina Horro'
'Baird, Robert D.'
'McKee, Vickie'
'Elsegood, Mark'
'Edgar, Mark'
'Andrews, David M.'
'Shah, Pritom'
'Aspinall, Ian'

_publ_section_title
;
 Applications of the amino-Cope rearrangement: synthesis of
 tetrahydropyran, delta-lactone and piperidine targets.
;
_journal_issue 5
_journal_name_full 'Organic &amp; biomolecular chemistry'
_journal_page_first 809
_journal_page_last 815
_journal_paper_doi 10.1039/b416179c
_journal_volume 3
_journal_year 2005
_chemical_formula_sum 'C12 H13 I O2'
_chemical_formula_weight 316.12
_chemical_name_systematic
;
?
;
_space_group_IT_number 19
_symmetry_cell_setting orthorhombic
_symmetry_space_group_name_Hall 'P 2ac 2ab'
_symmetry_space_group_name_H-M 'P 21 21 21'
_atom_sites_solution_hydrogens geom
_atom_sites_solution_primary direct
_atom_sites_solution_secondary difmap
_audit_creation_method SHELXL-97
_cell_angle_alpha 90.00
_cell_angle_beta 90.00
_cell_angle_gamma 90.00
_cell_formula_units_Z 4
_cell_length_a 6.6491(4)
_cell_length_b 6.8227(4)
_cell_length_c 25.8973(14)
_cell_measurement_reflns_used 8847
_cell_measurement_temperature 150(2)
_cell_measurement_theta_max 28.93
_cell_measurement_theta_min 2.99
_cell_volume 1174.83(12)
_computing_cell_refinement 'Bruker SAINT'
_computing_data_collection 'Bruker SMART'
_computing_data_reduction 'Bruker SAINT'
_computing_molecular_graphics 'Bruker SHELXTL'
_computing_publication_material 'Bruker SHELXTL and local programs'
_computing_structure_refinement 'Bruker SHELXTL'
_computing_structure_solution 'Bruker SHELXTL'
_diffrn_ambient_temperature 150(2)
_diffrn_measured_fraction_theta_full 0.998
_diffrn_measured_fraction_theta_max 0.936
_diffrn_measurement_device_type 'Bruker SMART 1000 CCD diffractometer'
_diffrn_measurement_method '\w rotation with narrow frames'
_diffrn_radiation_monochromator graphite
_diffrn_radiation_source 'sealed tube'
_diffrn_radiation_type MoK\a
_diffrn_radiation_wavelength 0.71073
_diffrn_reflns_av_R_equivalents 0.0160
_diffrn_reflns_av_sigmaI/netI 0.0151
_diffrn_reflns_limit_h_max 8
_diffrn_reflns_limit_h_min -8
_diffrn_reflns_limit_k_max 9
_diffrn_reflns_limit_k_min -9
_diffrn_reflns_limit_l_max 34
_diffrn_reflns_limit_l_min -34
_diffrn_reflns_number 10340
_diffrn_reflns_theta_full 26.00
_diffrn_reflns_theta_max 28.93
_diffrn_reflns_theta_min 3.09
_diffrn_standards_decay_% 0
_diffrn_standards_number 0
_exptl_absorpt_coefficient_mu 2.704
_exptl_absorpt_correction_T_max 0.518
_exptl_absorpt_correction_T_min 0.369
_exptl_absorpt_correction_type multi-scan
_exptl_absorpt_process_details 'SADABS, Sheldrick, G.M.'
_exptl_crystal_colour 'pale yellow'
_exptl_crystal_density_diffrn 1.787
_exptl_crystal_density_method 'not measured'
_exptl_crystal_description block
_exptl_crystal_F_000 616
_exptl_crystal_size_max 0.46
_exptl_crystal_size_mid 0.35
_exptl_crystal_size_min 0.28
_refine_diff_density_max 0.272
_refine_diff_density_min -0.310
_refine_diff_density_rms 0.049
_refine_ls_abs_structure_details 'Flack H D (1983), Acta Cryst. A39, 876-881'
_refine_ls_abs_structure_Flack 0.001(16)
_refine_ls_extinction_coef 0.0026(2)
_refine_ls_extinction_expression Fc^*^=kFc[1+0.001xFc^2^\l^3^/sin(2\q)]^-1/4^
_refine_ls_extinction_method SHELXL
_refine_ls_goodness_of_fit_ref 1.065
_refine_ls_hydrogen_treatment constr
_refine_ls_matrix_type full
_refine_ls_number_parameters 137
_refine_ls_number_reflns 2793
_refine_ls_number_restraints 0
_refine_ls_restrained_S_all 1.065
_refine_ls_R_factor_all 0.0158
_refine_ls_R_factor_gt 0.0150
_refine_ls_shift/su_max 0.001
_refine_ls_shift/su_mean 0.000
_refine_ls_structure_factor_coef Fsqd
_refine_ls_weighting_details 'calc w=1/[\s^2^(Fo^2^)+(0.0141P)^2^+0.3043P] where P=(Fo^2^+2Fc^2^)/3'
_refine_ls_weighting_scheme calc
_refine_ls_wR_factor_gt 0.0336
_refine_ls_wR_factor_ref 0.0338
_reflns_number_gt 2708
_reflns_number_total 2793
_reflns_threshold_expression I>2\s(I)
_cod_data_source_file b416179c.txt
_cod_data_source_block 4a
_cod_original_sg_symbol_H-M P2(1)2(1)2(1)
_cod_database_code 7150034

loop_
_symmetry_equiv_pos_as_xyz
'x, y, z'
'-x+1/2, -y, z+1/2'
'-x, y+1/2, -z+1/2'
'x+1/2, -y+1/2, -z'

loop_
_atom_site_label
_atom_site_type_symbol
_atom_site_fract_x
_atom_site_fract_y
_atom_site_fract_z
_atom_site_U_iso_or_equiv
_atom_site_adp_type
_atom_site_occupancy
_atom_site_symmetry_multiplicity
_atom_site_calc_flag
_atom_site_refinement_flags
_atom_site_disorder_assembly
_atom_site_disorder_group
O1 O 0.4486(2) -0.02691(19) 0.02974(5) 0.0268(3) Uani 1 1 d . . .
C1 C 0.2969(3) 0.1027(3) 0.02822(7) 0.0255(4) Uani 1 1 d . . .
O2 O 0.1883(2) 0.1013(2) -0.00921(5) 0.0356(4) Uani 1 1 d . . .
C2 C 0.2705(2) 0.2457(4) 0.07190(6) 0.0257(3) Uani 1 1 d . . .
H2A H 0.1248 0.2656 0.0778 0.031 Uiso 1 1 calc R . .
H2B H 0.3283 0.3734 0.0614 0.031 Uiso 1 1 calc R . .
C3 C 0.3685(3) 0.1822(3) 0.12296(7) 0.0230(4) Uani 1 1 d . . .
H3 H 0.2926 0.0659 0.1361 0.028 Uiso 1 1 calc R . .
C4 C 0.5815(3) 0.1157(3) 0.11090(7) 0.0242(4) Uani 1 1 d . . .
H4A H 0.6566 0.2236 0.0941 0.029 Uiso 1 1 calc R . .
H4B H 0.6518 0.0806 0.1433 0.029 Uiso 1 1 calc R . .
C5 C 0.5743(3) -0.0600(3) 0.07538(7) 0.0249(4) Uani 1 1 d . . .
H5 H 0.5183 -0.1737 0.0950 0.030 Uiso 1 1 calc R . .
C6 C 0.7738(3) -0.1206(3) 0.05204(8) 0.0302(4) Uani 1 1 d . . .
H6A H 0.8391 -0.0052 0.0361 0.036 Uiso 1 1 calc R . .
H6B H 0.7503 -0.2191 0.0246 0.036 Uiso 1 1 calc R . .
I1 I 0.968773(17) -0.24209(2) 0.109752(5) 0.03240(5) Uani 1 1 d . . .
C7 C 0.3477(3) 0.3443(3) 0.16248(7) 0.0238(4) Uani 1 1 d . . .
C8 C 0.4939(3) 0.4875(3) 0.17012(8) 0.0318(4) Uani 1 1 d . . .
H8 H 0.6147 0.4840 0.1506 0.038 Uiso 1 1 calc R . .
C9 C 0.4638(4) 0.6366(3) 0.20647(8) 0.0368(5) Uani 1 1 d . . .
H9 H 0.5646 0.7334 0.2116 0.044 Uiso 1 1 calc R . .
C10 C 0.2891(4) 0.6432(3) 0.23467(8) 0.0374(5) Uani 1 1 d . . .
H10 H 0.2692 0.7443 0.2594 0.045 Uiso 1 1 calc R . .
C11 C 0.1429(4) 0.5033(4) 0.22709(9) 0.0382(5) Uani 1 1 d . . .
H11 H 0.0215 0.5083 0.2464 0.046 Uiso 1 1 calc R . .
C12 C 0.1726(3) 0.3553(3) 0.19136(8) 0.0308(4) Uani 1 1 d . . .
H12 H 0.0708 0.2593 0.1865 0.037 Uiso 1 1 calc R . .

loop_
_atom_site_aniso_label
_atom_site_aniso_U_11
_atom_site_aniso_U_22
_atom_site_aniso_U_33
_atom_site_aniso_U_23
_atom_site_aniso_U_13
_atom_site_aniso_U_12
O1 0.0287(7) 0.0296(7) 0.0223(6) -0.0077(5) -0.0060(6) 0.0068(6)
C1 0.0271(10) 0.0274(10) 0.0220(9) -0.0011(8) -0.0014(8) 0.0014(8)
O2 0.0400(9) 0.0411(9) 0.0258(7) -0.0066(6) -0.0128(6) 0.0111(7)
C2 0.0266(8) 0.0274(8) 0.0232(8) -0.0041(10) -0.0022(6) 0.0056(11)
C3 0.0231(9) 0.0236(8) 0.0222(9) -0.0002(6) -0.0001(7) -0.0012(6)
C4 0.0255(9) 0.0253(8) 0.0217(8) -0.0017(8) -0.0034(8) 0.0022(7)
C5 0.0244(10) 0.0267(9) 0.0237(9) -0.0012(7) -0.0044(7) 0.0040(7)
C6 0.0287(10) 0.0327(11) 0.0292(10) -0.0037(9) -0.0019(8) 0.0061(8)
I1 0.02317(6) 0.03035(7) 0.04367(7) 0.00391(7) -0.00609(4) 0.00164(6)
C7 0.0291(10) 0.0248(9) 0.0175(9) 0.0002(7) -0.0016(7) 0.0036(7)
C8 0.0341(11) 0.0314(9) 0.0298(10) 0.0002(8) 0.0019(9) -0.0029(9)
C9 0.0418(12) 0.0279(10) 0.0407(12) -0.0053(8) -0.0081(10) -0.0027(10)
C10 0.0508(14) 0.0351(12) 0.0264(11) -0.0104(9) -0.0054(10) 0.0108(10)
C11 0.0388(13) 0.0494(14) 0.0264(11) -0.0075(9) 0.0064(9) 0.0058(10)
C12 0.0316(11) 0.0336(11) 0.0271(10) -0.0025(8) 0.0019(8) -0.0024(9)

loop_
_atom_type_symbol
_atom_type_description
_atom_type_scat_dispersion_real
_atom_type_scat_dispersion_imag
_atom_type_scat_source
C C 0.0033 0.0016 'International Tables Vol C Tables 4.2.6.8 and 6.1.1.4'
H H 0.0000 0.0000 'International Tables Vol C Tables 4.2.6.8 and 6.1.1.4'
O O 0.0106 0.0060 'International Tables Vol C Tables 4.2.6.8 and 6.1.1.4'
I I -0.4742 1.8119 'International Tables Vol C Tables 4.2.6.8 and 6.1.1.4'

loop_
_geom_angle_atom_site_label_1
_geom_angle_atom_site_label_2
_geom_angle_atom_site_label_3
_geom_angle
_geom_angle_site_symmetry_1
_geom_angle_site_symmetry_3
_geom_angle_publ_flag
C1 O1 C5 123.64(14) . . ?
O2 C1 O1 117.86(18) . . ?
O2 C1 C2 122.57(17) . . ?
O1 C1 C2 119.55(16) . . ?
C1 C2 C3 114.49(17) . . ?
C7 C3 C4 116.25(15) . . ?
C7 C3 C2 109.69(15) . . ?
C4 C3 C2 107.61(15) . . ?
C5 C4 C3 109.42(15) . . ?
O1 C5 C4 112.75(15) . . ?
O1 C5 C6 102.69(15) . . ?
C4 C5 C6 115.59(17) . . ?
C5 C6 I1 110.88(13) . . ?
C12 C7 C8 118.16(18) . . ?
C12 C7 C3 118.77(18) . . ?
C8 C7 C3 123.04(17) . . ?
C7 C8 C9 120.37(19) . . ?
C10 C9 C8 120.2(2) . . ?
C9 C10 C11 119.9(2) . . ?
C10 C11 C12 120.0(2) . . ?
C11 C12 C7 121.4(2) . . ?

loop_
_geom_bond_atom_site_label_1
_geom_bond_atom_site_label_2
_geom_bond_distance
_geom_bond_site_symmetry_2
_geom_bond_publ_flag
O1 C1 1.342(2) . ?
O1 C5 1.465(2) . ?
C1 O2 1.209(2) . ?
C1 C2 1.504(3) . ?
C2 C3 1.536(2) . ?
C3 C7 1.513(3) . ?
C3 C4 1.520(3) . ?
C4 C5 1.511(2) . ?
C5 C6 1.515(3) . ?
C6 I1 2.145(2) . ?
C7 C12 1.386(3) . ?
C7 C8 1.392(3) . ?
C8 C9 1.400(3) . ?
C9 C10 1.373(3) . ?
C10 C11 1.377(3) . ?
C11 C12 1.384(3) . ?

loop_
_geom_torsion_atom_site_label_1
_geom_torsion_atom_site_label_2
_geom_torsion_atom_site_label_3
_geom_torsion_atom_site_label_4
_geom_torsion
_geom_torsion_site_symmetry_1
_geom_torsion_site_symmetry_2
_geom_torsion_site_symmetry_3
_geom_torsion_site_symmetry_4
_geom_torsion_publ_flag
C5 O1 C1 O2 -171.34(19) . . . . ?
C5 O1 C1 C2 10.0(3) . . . . ?
O2 C1 C2 C3 159.41(19) . . . . ?
O1 C1 C2 C3 -22.0(3) . . . . ?
C1 C2 C3 C7 175.16(16) . . . . ?
C1 C2 C3 C4 47.8(2) . . . . ?
C7 C3 C4 C5 173.99(15) . . . . ?
C2 C3 C4 C5 -62.6(2) . . . . ?
C1 O1 C5 C4 -25.1(2) . . . . ?
C1 O1 C5 C6 -150.16(17) . . . . ?
C3 C4 C5 O1 51.6(2) . . . . ?
C3 C4 C5 C6 169.27(16) . . . . ?
O1 C5 C6 I1 -166.99(12) . . . . ?
C4 C5 C6 I1 69.83(19) . . . . ?
C4 C3 C7 C12 -152.49(18) . . . . ?
C2 C3 C7 C12 85.2(2) . . . . ?
C4 C3 C7 C8 29.7(3) . . . . ?
C2 C3 C7 C8 -92.7(2) . . . . ?
C12 C7 C8 C9 0.6(3) . . . . ?
C3 C7 C8 C9 178.47(18) . . . . ?
C7 C8 C9 C10 -0.3(3) . . . . ?
C8 C9 C10 C11 -0.2(3) . . . . ?
C9 C10 C11 C12 0.5(3) . . . . ?
C10 C11 C12 C7 -0.2(3) . . . . ?
C8 C7 C12 C11 -0.4(3) . . . . ?
C3 C7 C12 C11 -178.30(18) . . . . ?

loop_
_cod_related_entry_id
_cod_related_entry_database
_cod_related_entry_code
1 ChemSpider 8980626
